data_2225106
loop_
_publ_author_name
'Wu, Yiming'
'Meng, Qinglong'
'Zhang, Chi'

_publ_section_title
;
 Poly[(\m~2~-3,6-di-4-pyridyl-1,2,4,5-tetrazine)(\m~2~-thiocyanato)copper(I)]
;
_journal_coeditor_code SI2230
_journal_issue 2
_journal_name_full 'Acta Crystallographica Section E'
_journal_page_first m217
_journal_paper_doi 10.1107/S1600536810001431
_journal_volume 66
_journal_year 2010
_chemical_formula_iupac '[Cu (N C S) (C12 H8 N6)]'
_chemical_formula_moiety 'C13 H8 Cu N7 S'
_chemical_formula_sum 'C13 H8 Cu N7 S'
_chemical_formula_weight 357.88
_chemical_name_systematic
;
Poly[(\m~2~-3,6-di-4-pyridyl-1,2,4,5-tetrazine)(\m~2~-thiocyanato)copper(I)]
;
_space_group_IT_number 11
_symmetry_cell_setting monoclinic
_symmetry_space_group_name_Hall '-P 2yb'
_symmetry_space_group_name_H-M 'P 1 21/m 1'
_atom_sites_solution_hydrogens geom
_atom_sites_solution_primary direct
_atom_sites_solution_secondary difmap
_audit_creation_method 'SHELXTL (Sheldrick, 2008)'
_cell_angle_alpha 90.00
_cell_angle_beta 104.42(3)
_cell_angle_gamma 90.00
_cell_formula_units_Z 2
_cell_length_a 5.8640(12)
_cell_length_b 18.510(4)
_cell_length_c 6.3993(13)
_cell_measurement_reflns_used 2914
_cell_measurement_temperature 250(2)
_cell_measurement_theta_max 28.8760
_cell_measurement_theta_min 3.2871
_cell_volume 672.7(3)
_computing_cell_refinement 'CrystalClear (Rigaku, 2008)'
_computing_data_collection 'CrystalClear (Rigaku, 2008)'
_computing_data_reduction 'CrystalClear (Rigaku, 2008)'
_computing_molecular_graphics 'SHELXTL (Sheldrick, 2008)'
_computing_publication_material 'SHELXL97 (Sheldrick, 2008)'
_computing_structure_refinement 'SHELXL97 (Sheldrick, 2008)'
_computing_structure_solution 'SHELXS97 (Sheldrick, 2008)'
_diffrn_ambient_temperature 250(2)
_diffrn_detector_area_resol_mean 28.5714
_diffrn_measured_fraction_theta_full 0.967
_diffrn_measured_fraction_theta_max 0.967
_diffrn_measurement_device_type 'Rigaku Mercury'
_diffrn_measurement_method dtprofit.ref
_diffrn_radiation_monochromator graphite
_diffrn_radiation_source 'fine-focus sealed tube'
_diffrn_radiation_type MoK\a
_diffrn_radiation_wavelength 0.71073
_diffrn_reflns_av_R_equivalents 0.0182
_diffrn_reflns_av_sigmaI/netI 0.0205
_diffrn_reflns_limit_h_max 5
_diffrn_reflns_limit_h_min -7
_diffrn_reflns_limit_k_max 20
_diffrn_reflns_limit_k_min -22
_diffrn_reflns_limit_l_max 7
_diffrn_reflns_limit_l_min -8
_diffrn_reflns_number 3288
_diffrn_reflns_theta_full 26.38
_diffrn_reflns_theta_max 26.38
_diffrn_reflns_theta_min 3.29
_exptl_absorpt_coefficient_mu 1.785
_exptl_absorpt_correction_T_max 0.7379
_exptl_absorpt_correction_T_min 0.4453
_exptl_absorpt_correction_type multi-scan
_exptl_absorpt_process_details '(ABSCOR; Higashi, 1995)'
_exptl_crystal_colour Black
_exptl_crystal_density_diffrn 1.767
_exptl_crystal_density_method 'not measured'
_exptl_crystal_description Prism
_exptl_crystal_F_000 360
_exptl_crystal_size_max 0.20
_exptl_crystal_size_mid 0.20
_exptl_crystal_size_min 0.20
_refine_diff_density_max 0.482
_refine_diff_density_min -0.360
_refine_ls_extinction_method none
_refine_ls_goodness_of_fit_ref 1.108
_refine_ls_hydrogen_treatment constr
_refine_ls_matrix_type full
_refine_ls_number_parameters 106
_refine_ls_number_reflns 1373
_refine_ls_number_restraints 0
_refine_ls_restrained_S_all 1.108
_refine_ls_R_factor_all 0.0348
_refine_ls_R_factor_gt 0.0327
_refine_ls_shift/su_max 0.000
_refine_ls_shift/su_mean 0.000
_refine_ls_structure_factor_coef Fsqd
_refine_ls_weighting_details 'w=1/[\s^2^(Fo^2^)+(0.0163P)^2^+0.7211P] where P=(Fo^2^+2Fc^2^)/3'
_refine_ls_weighting_scheme calc
_refine_ls_wR_factor_gt 0.0679
_refine_ls_wR_factor_ref 0.0691
_reflns_number_gt 1304
_reflns_number_total 1373
_reflns_threshold_expression I>2sigma(I)
_cod_data_source_file si2230.cif
_cod_data_source_block I
_cod_original_cell_volume 672.7(2)
_cod_original_sg_symbol_H-M 'P 21/m'
_cod_database_code 2225106
_cod_database_fobs_code 2225106

loop_
_symmetry_equiv_pos_as_xyz
'x, y, z'
'-x, y+1/2, -z'
'-x, -y, -z'
'x, -y-1/2, z'

loop_
_atom_site_type_symbol
_atom_site_label
_atom_site_fract_x
_atom_site_fract_y
_atom_site_fract_z
_atom_site_U_iso_or_equiv
_atom_site_adp_type
_atom_site_calc_flag
_atom_site_refinement_flags
_atom_site_occupancy
_atom_site_disorder_assembly
_atom_site_disorder_group
Cu Cu1 -0.50890(7) 0.2500 -0.44195(7) 0.03870(15) Uani d S 1 . .
S S1 -0.83431(16) 0.2500 -0.71812(15) 0.0502(3) Uani d S 1 . .
N N1 -0.5137(3) 0.16473(11) -0.2265(3) 0.0379(5) Uani d . 1 . .
N N2 -1.2068(5) 0.2500 -0.5169(5) 0.0454(7) Uani d S 1 . .
N N3 -0.7033(4) 0.00418(13) 0.3425(3) 0.0465(5) Uani d . 1 . .
N N4 -0.3006(4) 0.03426(13) 0.4828(3) 0.0467(5) Uani d . 1 . .
C C1 -0.7064(4) 0.12996(14) -0.2042(4) 0.0407(6) Uani d . 1 . .
H H1A -0.8441 0.1346 -0.3131 0.049 Uiso calc R 1 . .
C C2 -0.5081(4) 0.07992(13) 0.1348(4) 0.0351(5) Uani d . 1 . .
C C3 -0.7118(4) 0.08763(14) -0.0286(4) 0.0407(6) Uani d . 1 . .
H H3A -0.8500 0.0646 -0.0198 0.049 Uiso calc R 1 . .
C C4 -0.5051(4) 0.03705(13) 0.3302(4) 0.0373(5) Uani d . 1 . .
C C5 -0.3166(5) 0.15430(15) -0.0716(4) 0.0436(6) Uani d . 1 . .
H H5A -0.1789 0.1761 -0.0871 0.052 Uiso calc R 1 . .
C C6 -0.3058(4) 0.11312(14) 0.1092(4) 0.0417(6) Uani d . 1 . .
H H6A -0.1643 0.1077 0.2129 0.050 Uiso calc R 1 . .
C C7 -1.0503(6) 0.2500 -0.5953(5) 0.0374(8) Uani d S 1 . .

loop_
_atom_site_aniso_label
_atom_site_aniso_U_11
_atom_site_aniso_U_22
_atom_site_aniso_U_33
_atom_site_aniso_U_12
_atom_site_aniso_U_13
_atom_site_aniso_U_23
Cu1 0.0309(2) 0.0500(3) 0.0350(2) 0.000 0.00798(17) 0.000
S1 0.0272(4) 0.0901(8) 0.0326(5) 0.000 0.0059(3) 0.000
N1 0.0372(11) 0.0403(11) 0.0357(11) 0.0029(9) 0.0079(9) 0.0063(9)
N2 0.0297(15) 0.057(2) 0.0506(19) 0.000 0.0111(14) 0.000
N3 0.0462(13) 0.0554(14) 0.0363(11) -0.0009(11) 0.0070(9) 0.0117(10)
N4 0.0458(13) 0.0558(14) 0.0369(11) -0.0005(11) 0.0075(10) 0.0097(10)
C1 0.0349(13) 0.0462(14) 0.0386(13) 0.0031(11) 0.0047(10) 0.0071(11)
C2 0.0429(13) 0.0324(12) 0.0305(11) 0.0032(10) 0.0101(10) -0.0016(10)
C3 0.0353(12) 0.0444(14) 0.0432(14) 0.0002(11) 0.0112(11) 0.0081(11)
C4 0.0430(14) 0.0361(13) 0.0334(12) 0.0040(11) 0.0105(10) -0.0004(10)
C5 0.0376(13) 0.0484(15) 0.0426(14) -0.0044(12) 0.0060(11) 0.0072(12)
C6 0.0391(13) 0.0483(15) 0.0340(13) -0.0009(11) 0.0024(10) 0.0035(11)
C7 0.0297(17) 0.046(2) 0.0330(17) 0.000 0.0008(14) 0.000

loop_
_atom_type_symbol
_atom_type_description
_atom_type_scat_dispersion_real
_atom_type_scat_dispersion_imag
_atom_type_scat_source
C C 0.0033 0.0016 'International Tables Vol C Tables 4.2.6.8 and 6.1.1.4'
Cu Cu 0.3201 1.2651 'International Tables Vol C Tables 4.2.6.8 and 6.1.1.4'
N N 0.0061 0.0033 'International Tables Vol C Tables 4.2.6.8 and 6.1.1.4'
S S 0.1246 0.1234 'International Tables Vol C Tables 4.2.6.8 and 6.1.1.4'
H H 0.0000 0.0000 'International Tables Vol C Tables 4.2.6.8 and 6.1.1.4'

loop_
_geom_angle_atom_site_label_1
_geom_angle_atom_site_label_2
_geom_angle_atom_site_label_3
_geom_angle_site_symmetry_1
_geom_angle_site_symmetry_3
_geom_angle
_geom_angle_publ_flag
N2 Cu1 N1 1_655 4_565 108.87(8) ?
N2 Cu1 N1 1_655 . 108.87(8) ?
N1 Cu1 N1 4_565 . 97.43(11) ?
N2 Cu1 S1 1_655 . 116.81(10) ?
N1 Cu1 S1 4_565 . 111.55(6) ?
N1 Cu1 S1 . . 111.55(6) ?
C7 S1 Cu1 . . 103.11(12) ?
C5 N1 C1 . . 116.6(2) ?
C5 N1 Cu1 . . 116.43(17) ?
C1 N1 Cu1 . . 125.52(16) ?
C7 N2 Cu1 . 1_455 168.8(3) ?
N4 N3 C4 3_456 . 117.7(2) ?
N3 N4 C4 3_456 . 117.3(2) ?
N1 C1 C3 . . 123.5(2) ?
N1 C1 H1A . . 118.2 ?
C3 C1 H1A . . 118.2 ?
C6 C2 C3 . . 118.0(2) ?
C6 C2 C4 . . 120.7(2) ?
C3 C2 C4 . . 121.4(2) ?
C1 C3 C2 . . 119.0(2) ?
C1 C3 H3A . . 120.5 ?
C2 C3 H3A . . 120.5 ?
N3 C4 N4 . . 125.0(2) ?
N3 C4 C2 . . 118.0(2) ?
N4 C4 C2 . . 117.1(2) ?
N1 C5 C6 . . 123.7(2) ?
N1 C5 H5A . . 118.1 ?
C6 C5 H5A . . 118.1 ?
C5 C6 C2 . . 119.1(2) ?
C5 C6 H6A . . 120.5 ?
C2 C6 H6A . . 120.5 ?
N2 C7 S1 . . 177.5(3) ?

loop_
_geom_bond_atom_site_label_1
_geom_bond_atom_site_label_2
_geom_bond_site_symmetry_2
_geom_bond_distance
_geom_bond_publ_flag
Cu1 N2 1_655 1.948(3) yes
Cu1 N1 4_565 2.100(2) yes
Cu1 N1 . 2.100(2) yes
Cu1 S1 . 2.2550(13) yes
S1 C7 . 1.648(4) ?
N1 C5 . 1.336(3) ?
N1 C1 . 1.339(3) ?
N2 C7 . 1.150(4) ?
N2 Cu1 1_455 1.948(3) ?
N3 N4 3_456 1.321(3) ?
N3 C4 . 1.332(3) ?
N4 N3 3_456 1.321(3) ?
N4 C4 . 1.346(3) ?
C1 C3 . 1.377(3) ?
C1 H1A . 0.9300 ?
C2 C6 . 1.381(3) ?
C2 C3 . 1.385(3) ?
C2 C4 . 1.477(3) ?
C3 H3A . 0.9300 ?
C5 C6 . 1.374(3) ?
C5 H5A . 0.9300 ?
C6 H6A . 0.9300 ?
